data_7232912
loop_
_publ_author_name
'Liu, Shiyao'
'Nakajima, Kazunari'
'Nishibayashi, Yoshiaki'

_publ_section_title
;
 Copper-catalysed enantioselective intramolecular etherification of
 propargylic esters: synthetic approach to chiral isochromans
;
_journal_issue 33
_journal_name_full 'RSC Advances'
_journal_page_first 18918
_journal_paper_doi 10.1039/C9RA03880A
_journal_volume 9
_journal_year 2019
_chemical_absolute_configuration ad
_chemical_formula_moiety 'C18 H16 Cl N3 O'
_chemical_formula_sum 'C18 H16 Cl N3 O'
_chemical_formula_weight 325.80
_space_group_crystal_system monoclinic
_space_group_IT_number 4
_space_group_name_Hall 'P 2yb'
_space_group_name_H-M_alt 'P 1 21 1'
_symmetry_space_group_name_Hall 'P 2yb'
_symmetry_space_group_name_H-M 'P 1 21 1'
_atom_sites_solution_hydrogens geom
_atom_sites_solution_primary direct
_atom_sites_solution_secondary difmap
_audit_update_record
;
2019-04-18 deposited with the CCDC.    2019-06-11 downloaded from the CCDC.
;
_cell_angle_alpha 90.0000
_cell_angle_beta 102.989(7)
_cell_angle_gamma 90.0000
_cell_formula_units_Z 2
_cell_length_a 12.1916(6)
_cell_length_b 5.5082(3)
_cell_length_c 12.3900(6)
_cell_measurement_reflns_used 7326
_cell_measurement_temperature 173
_cell_measurement_theta_max 27.52
_cell_measurement_theta_min 1.72
_cell_volume 810.75(7)
_computing_cell_refinement 'RAPID AUTO'
_computing_data_collection 'RAPID AUTO (Rigaku, 2018)'
_computing_data_reduction 'RAPID AUTO'
_computing_molecular_graphics 'CrystalStructure 4.3'
_computing_publication_material 'CrystalStructure 4.3 (Rigaku, 2018)'
_computing_structure_refinement 'SHELXL Version 2016/6 (Sheldrick, 2008)'
_computing_structure_solution 'SHELXD Version 2013/2 (Sheldrick, 2008)'
_diffrn_ambient_temperature 173
_diffrn_detector_area_resol_mean 10.000
_diffrn_measured_fraction_theta_full 0.982
_diffrn_measured_fraction_theta_max 0.983
_diffrn_measurement_device_type 'Rigaku R-AXIS RAPID'
_diffrn_measurement_method \w
_diffrn_radiation_type 'Mo K\a'
_diffrn_radiation_wavelength 0.71075
_diffrn_reflns_av_R_equivalents 0.0258
_diffrn_reflns_Laue_measured_fraction_full 0.982
_diffrn_reflns_Laue_measured_fraction_max 0.983
_diffrn_reflns_limit_h_max 15
_diffrn_reflns_limit_h_min -15
_diffrn_reflns_limit_k_max 7
_diffrn_reflns_limit_k_min -7
_diffrn_reflns_limit_l_max 15
_diffrn_reflns_limit_l_min -16
_diffrn_reflns_number 7587
_diffrn_reflns_point_group_measured_fraction_full 0.979
_diffrn_reflns_point_group_measured_fraction_max 0.970
_diffrn_reflns_theta_full 25.242
_diffrn_reflns_theta_max 27.455
_diffrn_reflns_theta_min 2.662
_diffrn_standards_number 0
_exptl_absorpt_coefficient_mu 0.243
_exptl_absorpt_correction_T_max 0.983
_exptl_absorpt_correction_T_min 0.840
_exptl_absorpt_correction_type multi-scan
_exptl_absorpt_process_details 'ABSCOR (Rigaku, 1995)'
_exptl_crystal_colour colorless
_exptl_crystal_density_diffrn 1.334
_exptl_crystal_density_method 'not measured'
_exptl_crystal_description needle
_exptl_crystal_F_000 340.00
_exptl_crystal_size_max 0.480
_exptl_crystal_size_mid 0.110
_exptl_crystal_size_min 0.070
_refine_diff_density_max 0.55
_refine_diff_density_min -0.44
_refine_ls_abs_structure_details
;
 Flack x determined using 1202 quotients [(I+)-(I-)]/[(I+)+(I-)]
;
_refine_ls_abs_structure_Flack 0.09(3)
_refine_ls_extinction_method none
_refine_ls_goodness_of_fit_ref 1.000
_refine_ls_hydrogen_treatment constr
_refine_ls_number_parameters 208
_refine_ls_number_reflns 3593
_refine_ls_number_restraints 1
_refine_ls_R_factor_all 0.0542
_refine_ls_R_factor_gt 0.0485
_refine_ls_shift/su_max 0.000
_refine_ls_structure_factor_coef Fsqd
_refine_ls_weighting_details 'w = 1/[\s^2^(Fo^2^)+0.5080P] where P=(Fo^2^+2Fc^2^)/3'
_refine_ls_weighting_scheme calc
_refine_ls_wR_factor_gt 0.0941
_refine_ls_wR_factor_ref 0.0965
_reflns_Friedel_coverage 0.788
_reflns_Friedel_fraction_full 0.975
_reflns_Friedel_fraction_max 0.954
_reflns_number_gt 3259
_reflns_number_total 3593
_reflns_threshold_expression F^2^>2.0\s(F^2^)
_cod_data_source_file c9ra03880a2.cif
_cod_data_source_block 1910939
_cod_original_cell_volume 810.74(8)
_cod_database_code 7232912

loop_
_space_group_symop_id
_space_group_symop_operation_xyz
1 +X,+Y,+Z
2 -X,1/2+Y,-Z

loop_
_atom_site_label
_atom_site_type_symbol
_atom_site_fract_x
_atom_site_fract_y
_atom_site_fract_z
_atom_site_U_iso_or_equiv
_atom_site_adp_type
_atom_site_occupancy
_atom_site_site_symmetry_order
_atom_site_calc_flag
_atom_site_refinement_flags_posn
_atom_site_refinement_flags_adp
Cl1 Cl 0.62705(12) 0.4811(3) 0.42904(9) 0.1006(6) Uani 1 1 d . .
O1 O 0.78420(18) 0.9974(4) 0.90155(17) 0.0407(5) Uani 1 1 d . .
N1 N 0.5254(2) 1.1125(4) 0.8505(2) 0.0325(5) Uani 1 1 d . .
N2 N 0.4327(2) 1.0370(4) 0.8771(2) 0.0328(6) Uani 1 1 d . .
N3 N 0.43398(19) 0.7945(4) 0.87240(18) 0.0266(5) Uani 1 1 d . .
C1 C 0.6990(2) 0.9525(5) 0.8032(2) 0.0331(6) Uani 1 1 d . .
H1 H 0.693729 1.102071 0.756603 0.040 Uiso 1 1 calc R U
C2 C 0.7314(3) 0.7459(6) 0.7353(3) 0.0367(7) Uani 1 1 d . .
C3 C 0.6714(3) 0.7133(8) 0.6266(3) 0.0507(9) Uani 1 1 d . .
H3 H 0.610646 0.817860 0.595205 0.061 Uiso 1 1 calc R U
C4 C 0.7025(4) 0.5232(9) 0.5644(3) 0.0620(12) Uani 1 1 d . .
C5 C 0.7908(4) 0.3714(8) 0.6090(4) 0.0650(13) Uani 1 1 d . .
H5 H 0.811315 0.243734 0.565884 0.078 Uiso 1 1 calc R U
C6 C 0.8487(3) 0.4059(8) 0.7158(3) 0.0567(10) Uani 1 1 d . .
H6 H 0.910024 0.301870 0.746159 0.068 Uiso 1 1 calc R U
C7 C 0.8197(3) 0.5903(6) 0.7812(3) 0.0414(8) Uani 1 1 d . .
C8 C 0.8835(3) 0.6209(7) 0.8990(3) 0.0493(8) Uani 1 1 d . .
H8A H 0.957965 0.694001 0.900271 0.059 Uiso 1 1 calc R U
H8B H 0.895980 0.459943 0.935248 0.059 Uiso 1 1 calc R U
C9 C 0.8194(3) 0.7813(7) 0.9621(3) 0.0436(8) Uani 1 1 d . .
H9A H 0.752713 0.692977 0.974960 0.052 Uiso 1 1 calc R U
H9B H 0.867934 0.822946 1.035066 0.052 Uiso 1 1 calc R U
C10 C 0.5857(2) 0.9172(5) 0.8295(2) 0.0274(5) Uani 1 1 d . .
C11 C 0.5274(2) 0.7127(5) 0.8435(2) 0.0288(6) Uani 1 1 d . .
H11 H 0.548172 0.548809 0.834784 0.035 Uiso 1 1 calc R U
C12 C 0.3391(2) 0.6536(6) 0.8941(2) 0.0324(6) Uani 1 1 d . .
H12A H 0.312145 0.729742 0.955703 0.039 Uiso 1 1 calc R U
H12B H 0.365060 0.487336 0.917315 0.039 Uiso 1 1 calc R U
C13 C 0.2427(2) 0.6391(5) 0.7930(2) 0.0300(6) Uani 1 1 d . .
C14 C 0.1574(3) 0.8101(7) 0.7740(3) 0.0437(8) Uani 1 1 d . .
H14 H 0.158548 0.939017 0.825185 0.052 Uiso 1 1 calc R U
C15 C 0.0704(3) 0.7941(8) 0.6808(3) 0.0494(9) Uani 1 1 d . .
H15 H 0.011854 0.911551 0.668702 0.059 Uiso 1 1 calc R U
C16 C 0.0682(3) 0.6098(7) 0.6059(3) 0.0447(8) Uani 1 1 d . .
H16 H 0.008295 0.599716 0.542026 0.054 Uiso 1 1 calc R U
C17 C 0.1535(3) 0.4386(7) 0.6236(3) 0.0487(8) Uani 1 1 d . .
H17 H 0.153087 0.312019 0.571439 0.058 Uiso 1 1 calc R U
C18 C 0.2394(3) 0.4530(6) 0.7178(3) 0.0455(8) Uani 1 1 d . .
H18 H 0.296808 0.332967 0.730881 0.055 Uiso 1 1 calc R U

loop_
_atom_site_aniso_label
_atom_site_aniso_U_11
_atom_site_aniso_U_22
_atom_site_aniso_U_33
_atom_site_aniso_U_23
_atom_site_aniso_U_13
_atom_site_aniso_U_12
Cl1 0.1081(9) 0.1551(15) 0.0450(5) -0.0432(7) 0.0305(6) -0.0626(10)
O1 0.0403(11) 0.0404(13) 0.0409(11) -0.0102(10) 0.0083(9) -0.0117(10)
N1 0.0402(13) 0.0195(12) 0.0353(13) -0.0004(10) 0.0033(10) -0.0003(10)
N2 0.0354(13) 0.0252(13) 0.0349(12) -0.0026(11) 0.0017(10) 0.0030(11)
N3 0.0299(12) 0.0222(12) 0.0262(11) 0.0012(9) 0.0033(9) 0.0021(10)
C1 0.0397(15) 0.0264(16) 0.0340(13) 0.0004(12) 0.0101(11) -0.0087(13)
C2 0.0404(16) 0.0360(18) 0.0386(16) -0.0042(13) 0.0192(13) -0.0138(14)
C3 0.0508(19) 0.068(3) 0.0370(17) -0.0082(16) 0.0177(15) -0.0189(18)
C4 0.072(3) 0.081(3) 0.0415(18) -0.025(2) 0.0303(18) -0.045(2)
C5 0.071(3) 0.064(3) 0.076(3) -0.027(2) 0.052(2) -0.024(2)
C6 0.059(2) 0.046(2) 0.078(3) -0.014(2) 0.043(2) -0.010(2)
C7 0.0398(16) 0.0401(19) 0.0509(18) -0.0071(15) 0.0243(14) -0.0111(15)
C8 0.0405(17) 0.049(2) 0.058(2) 0.0025(18) 0.0122(15) 0.0015(17)
C9 0.0390(16) 0.053(2) 0.0382(17) -0.0035(16) 0.0072(13) -0.0077(16)
C10 0.0349(13) 0.0211(13) 0.0245(12) -0.0001(12) 0.0031(10) -0.0028(12)
C11 0.0341(14) 0.0219(13) 0.0297(14) -0.0009(11) 0.0058(11) 0.0013(11)
C12 0.0324(14) 0.0351(17) 0.0292(14) 0.0059(12) 0.0058(11) 0.0001(13)
C13 0.0288(13) 0.0323(16) 0.0289(13) 0.0066(12) 0.0065(10) -0.0042(12)
C14 0.0417(17) 0.0469(19) 0.0417(17) -0.0027(15) 0.0077(14) 0.0080(15)
C15 0.0352(17) 0.056(2) 0.055(2) 0.0098(18) 0.0054(15) 0.0138(17)
C16 0.0317(15) 0.055(2) 0.0421(17) 0.0113(16) -0.0028(12) -0.0094(15)
C17 0.0524(19) 0.0400(19) 0.0463(17) -0.0053(16) -0.0043(14) -0.0028(17)
C18 0.0444(17) 0.035(2) 0.0502(17) -0.0010(15) -0.0039(14) 0.0080(15)

loop_
_atom_type_symbol
_atom_type_description
_atom_type_scat_dispersion_real
_atom_type_scat_dispersion_imag
_atom_type_scat_source
C C 0.0033 0.0016
;
International Tables for Crystallography
(Vol. C, Tables 4.2.6.8 and 6.1.1.4)
;
H H 0.0000 0.0000
;
International Tables for Crystallography
(Vol. C, Table 6.1.1.4)
;
N N 0.0061 0.0033
;
International Tables for Crystallography
(Vol. C, Tables 4.2.6.8 and 6.1.1.4)
;
O O 0.0106 0.0060
;
International Tables for Crystallography
(Vol. C, Tables 4.2.6.8 and 6.1.1.4)
;
Cl Cl 0.1484 0.1585
;
International Tables for Crystallography
(Vol. C, Tables 4.2.6.8 and 6.1.1.4)
;

loop_
_geom_angle_atom_site_label_1
_geom_angle_atom_site_label_2
_geom_angle_atom_site_label_3
_geom_angle
C9 O1 C1 112.3(2)
N2 N1 C10 109.3(2)
N1 N2 N3 106.6(2)
N2 N3 C11 111.4(2)
N2 N3 C12 120.2(2)
C11 N3 C12 128.4(2)
O1 C1 C10 111.4(2)
O1 C1 C2 111.8(2)
C10 C1 C2 112.9(2)
O1 C1 H1 106.8
C10 C1 H1 106.8
C2 C1 H1 106.8
C3 C2 C7 120.3(3)
C3 C2 C1 119.1(3)
C7 C2 C1 120.6(3)
C2 C3 C4 118.7(4)
C2 C3 H3 120.7
C4 C3 H3 120.7
C5 C4 C3 121.1(4)
C5 C4 Cl1 120.2(3)
C3 C4 Cl1 118.7(4)
C6 C5 C4 119.4(4)
C6 C5 H5 120.3
C4 C5 H5 120.3
C5 C6 C7 121.4(4)
C5 C6 H6 119.3
C7 C6 H6 119.3
C2 C7 C6 119.0(3)
C2 C7 C8 120.7(3)
C6 C7 C8 120.2(3)
C7 C8 C9 110.7(3)
C7 C8 H8A 109.5
C9 C8 H8A 109.5
C7 C8 H8B 109.5
C9 C8 H8B 109.5
H8A C8 H8B 108.1
O1 C9 C8 110.3(3)
O1 C9 H9A 109.6
C8 C9 H9A 109.6
O1 C9 H9B 109.6
C8 C9 H9B 109.6
H9A C9 H9B 108.1
N1 C10 C11 108.0(2)
N1 C10 C1 120.2(3)
C11 C10 C1 131.7(3)
N3 C11 C10 104.7(2)
N3 C11 H11 127.7
C10 C11 H11 127.7
N3 C12 C13 111.9(2)
N3 C12 H12A 109.2
C13 C12 H12A 109.2
N3 C12 H12B 109.2
C13 C12 H12B 109.2
H12A C12 H12B 107.9
C18 C13 C14 118.9(3)
C18 C13 C12 119.8(3)
C14 C13 C12 121.2(3)
C15 C14 C13 120.3(3)
C15 C14 H14 119.8
C13 C14 H14 119.8
C16 C15 C14 120.4(3)
C16 C15 H15 119.8
C14 C15 H15 119.8
C15 C16 C17 119.8(3)
C15 C16 H16 120.1
C17 C16 H16 120.1
C18 C17 C16 119.6(3)
C18 C17 H17 120.2
C16 C17 H17 120.2
C13 C18 C17 120.9(3)
C13 C18 H18 119.5
C17 C18 H18 119.5

loop_
_geom_bond_atom_site_label_1
_geom_bond_atom_site_label_2
_geom_bond_distance
Cl1 C4 1.738(4)
O1 C9 1.421(4)
O1 C1 1.434(3)
N1 N2 1.313(3)
N1 C10 1.361(4)
N2 N3 1.338(3)
N3 C11 1.346(4)
N3 C12 1.467(4)
C1 C10 1.502(4)
C1 C2 1.519(4)
C1 H1 1.0000
C2 C3 1.392(5)
C2 C7 1.393(5)
C3 C4 1.402(6)
C3 H3 0.9500
C4 C5 1.377(6)
C5 C6 1.365(6)
C5 H5 0.9500
C6 C7 1.393(5)
C6 H6 0.9500
C7 C8 1.501(5)
C8 C9 1.509(5)
C8 H8A 0.9900
C8 H8B 0.9900
C9 H9A 0.9900
C9 H9B 0.9900
C10 C11 1.364(4)
C11 H11 0.9500
C12 C13 1.515(4)
C12 H12A 0.9900
C12 H12B 0.9900
C13 C18 1.380(4)
C13 C14 1.384(4)
C14 C15 1.384(5)
C14 H14 0.9500
C15 C16 1.372(5)
C15 H15 0.9500
C16 C17 1.384(5)
C16 H16 0.9500
C17 C18 1.384(4)
C17 H17 0.9500
C18 H18 0.9500

loop_
_geom_torsion_atom_site_label_1
_geom_torsion_atom_site_label_2
_geom_torsion_atom_site_label_3
_geom_torsion_atom_site_label_4
_geom_torsion
C10 N1 N2 N3 -0.3(3)
N1 N2 N3 C11 0.3(3)
N1 N2 N3 C12 -177.9(2)
C9 O1 C1 C10 78.1(3)
C9 O1 C1 C2 -49.2(3)
O1 C1 C2 C3 -165.8(3)
C10 C1 C2 C3 67.7(3)
O1 C1 C2 C7 14.4(4)
C10 C1 C2 C7 -112.1(3)
C7 C2 C3 C4 -0.6(5)
C1 C2 C3 C4 179.5(3)
C2 C3 C4 C5 -0.3(5)
C2 C3 C4 Cl1 179.5(3)
C3 C4 C5 C6 0.3(6)
Cl1 C4 C5 C6 -179.5(3)
C4 C5 C6 C7 0.6(6)
C3 C2 C7 C6 1.5(4)
C1 C2 C7 C6 -178.7(3)
C3 C2 C7 C8 -178.8(3)
C1 C2 C7 C8 1.0(4)
C5 C6 C7 C2 -1.5(5)
C5 C6 C7 C8 178.8(3)
C2 C7 C8 C9 16.0(4)
C6 C7 C8 C9 -164.4(3)
C1 O1 C9 C8 68.9(3)
C7 C8 C9 O1 -49.4(4)
N2 N1 C10 C11 0.1(3)
N2 N1 C10 C1 -176.6(2)
O1 C1 C10 N1 78.3(3)
C2 C1 C10 N1 -155.0(2)
O1 C1 C10 C11 -97.5(3)
C2 C1 C10 C11 29.2(4)
N2 N3 C11 C10 -0.3(3)
C12 N3 C11 C10 177.7(2)
N1 C10 C11 N3 0.1(3)
C1 C10 C11 N3 176.3(3)
N2 N3 C12 C13 81.8(3)
C11 N3 C12 C13 -96.0(3)
N3 C12 C13 C18 89.2(3)
N3 C12 C13 C14 -90.6(3)
C18 C13 C14 C15 -0.1(5)
C12 C13 C14 C15 179.7(3)
C13 C14 C15 C16 -0.5(5)
C14 C15 C16 C17 0.0(5)
C15 C16 C17 C18 1.0(5)
C14 C13 C18 C17 1.2(5)
C12 C13 C18 C17 -178.6(3)
C16 C17 C18 C13 -1.6(5)
